data_4076849
loop_
_publ_author_name
'Rahman, Mohammed S.'
'Prince, Paul D.'
'Steed, Jonathan W.'
'Hii, King Kuok (Mimi)'

_publ_section_title
;
 Coordination Chemistry and Catalytic Activity of Ruthenium Complexes of
 Terdentate Phosphorus&#x2212;Nitrogen&#x2212;Phosphorus (PNP) and
 Bidentate Phosphorus&#x2212;Nitrogen (PNH) Ligands
;
_journal_issue 23
_journal_name_full Organometallics
_journal_page_first 4927
_journal_paper_doi 10.1021/om0201314
_journal_volume 21
_journal_year 2002
_chemical_formula_sum 'C55 H54 Cl6 N P3 Ru'
_chemical_formula_weight 1135.67
_chemical_name_systematic
; 
 ? 
;
_space_group_IT_number 14
_symmetry_cell_setting P21/c
_symmetry_space_group_name_Hall '-P 2ybc'
_symmetry_space_group_name_H-M 'P 1 21/c 1'
_atom_sites_solution_hydrogens geom
_atom_sites_solution_primary direct
_atom_sites_solution_secondary difmap
_audit_creation_method SHELXL-97
_cell_angle_alpha 90.00
_cell_angle_beta 106.374(4)
_cell_angle_gamma 90.00
_cell_formula_units_Z 4
_cell_length_a 14.1873(10)
_cell_length_b 14.5637(6)
_cell_length_c 25.5349(15)
_cell_measurement_temperature 100(2)
_cell_volume 5062.0(5)
_computing_cell_refinement DENZO-SMN
_computing_data_collection 'Nonious Collect'
_computing_data_reduction DENZO-SMN
_computing_molecular_graphics 'XSeed (Barbour, 1999)'
_computing_structure_refinement 'SHELXL-97 (Sheldrick, 1997)'
_computing_structure_solution 'SHELXS-97 (Sheldrick, 1990)'
_diffrn_ambient_temperature 100(2)
_diffrn_measured_fraction_theta_full 0.980
_diffrn_measured_fraction_theta_max 0.980
_diffrn_measurement_device_type KappaCCD
_diffrn_measurement_method '1.0o phi + omega 70s/o'
_diffrn_radiation_monochromator graphite
_diffrn_radiation_source 'fine-focus sealed tube'
_diffrn_radiation_type MoK\a
_diffrn_radiation_wavelength 0.71073
_diffrn_reflns_av_R_equivalents 0.1302
_diffrn_reflns_av_sigmaI/netI 0.1763
_diffrn_reflns_limit_h_max 16
_diffrn_reflns_limit_h_min -16
_diffrn_reflns_limit_k_max 17
_diffrn_reflns_limit_k_min -16
_diffrn_reflns_limit_l_max 30
_diffrn_reflns_limit_l_min -30
_diffrn_reflns_number 15463
_diffrn_reflns_theta_full 25.00
_diffrn_reflns_theta_max 25.00
_diffrn_reflns_theta_min 2.36
_diffrn_standards_decay_% 0
_exptl_absorpt_coefficient_mu 0.760
_exptl_absorpt_correction_T_max 0.9278
_exptl_absorpt_correction_T_min 0.8628
_exptl_absorpt_correction_type Scalepack
_exptl_crystal_colour orange
_exptl_crystal_density_diffrn 1.490
_exptl_crystal_density_method 'not measured'
_exptl_crystal_description block
_exptl_crystal_F_000 2328
_exptl_crystal_size_max 0.20
_exptl_crystal_size_mid 0.15
_exptl_crystal_size_min 0.10
_refine_diff_density_max 1.532
_refine_diff_density_min -1.164
_refine_diff_density_rms 0.182
_refine_ls_extinction_coef 0.0036(5)
_refine_ls_extinction_expression Fc^*^=kFc[1+0.001xFc^2^\l^3^/sin(2\q)]^-1/4^
_refine_ls_extinction_method SHELXL
_refine_ls_goodness_of_fit_ref 1.037
_refine_ls_hydrogen_treatment mixed
_refine_ls_matrix_type full
_refine_ls_number_parameters 596
_refine_ls_number_reflns 8721
_refine_ls_number_restraints 0
_refine_ls_restrained_S_all 1.037
_refine_ls_R_factor_all 0.1529
_refine_ls_R_factor_gt 0.0911
_refine_ls_shift/su_max 0.001
_refine_ls_shift/su_mean 0.000
_refine_ls_structure_factor_coef Fsqd
_refine_ls_weighting_details 'calc w=1/[\s^2^(Fo^2^)+(0.0767P)^2^+53.0243P] where P=(Fo^2^+2Fc^2^)/3'
_refine_ls_weighting_scheme calc
_refine_ls_wR_factor_gt 0.2012
_refine_ls_wR_factor_ref 0.2442
_reflns_number_gt 5421
_reflns_number_total 8721
_reflns_threshold_expression >2sigma(I)
_cod_data_source_file om0201314.cif
_cod_data_source_block g:\structs\moh164\moh164
_cod_original_sg_symbol_H-M Monoclinic
_cod_database_code 4076849

loop_
_symmetry_equiv_pos_as_xyz
'x, y, z'
'-x, y+1/2, -z+1/2'
'-x, -y, -z'
'x, -y-1/2, z-1/2'

loop_
_atom_site_label
_atom_site_type_symbol
_atom_site_fract_x
_atom_site_fract_y
_atom_site_fract_z
_atom_site_U_iso_or_equiv
_atom_site_adp_type
_atom_site_occupancy
_atom_site_symmetry_multiplicity
_atom_site_calc_flag
_atom_site_refinement_flags
Ru1 Ru 0.12891(6) 0.02902(5) 0.32657(3) 0.0204(3) Uani 1 1 d .
Cl1 Cl 0.05523(18) -0.12026(14) 0.30283(9) 0.0266(5) Uani 1 1 d .
P1 P 0.10008(18) 0.08027(16) 0.23432(9) 0.0217(5) Uani 1 1 d .
N1 N -0.0240(5) 0.0962(5) 0.3136(3) 0.0179(16) Uani 1 1 d .
C1 C -0.0348(7) 0.1775(6) 0.2765(4) 0.025(2) Uani 1 1 d .
H1A H 0.0107 0.2267 0.2948 0.030 Uiso 1 1 calc R
H1B H -0.1027 0.2016 0.2681 0.030 Uiso 1 1 calc R
Cl2 Cl 0.18815(17) 0.18240(14) 0.35253(9) 0.0240(5) Uani 1 1 d .
P2 P 0.28331(17) -0.03354(16) 0.33668(9) 0.0211(5) Uani 1 1 d .
C2 C -0.0121(8) 0.1496(6) 0.2229(4) 0.028(2) Uani 1 1 d .
H2A H -0.0049 0.2058 0.2026 0.034 Uiso 1 1 calc R
H2B H -0.0683 0.1143 0.2000 0.034 Uiso 1 1 calc R
P3 P 0.11733(19) 0.01365(16) 0.41741(9) 0.0236(6) Uani 1 1 d .
C3 C 0.0582(7) 0.0121(6) 0.1709(3) 0.023(2) Uani 1 1 d .
C4 C -0.0027(7) -0.0625(6) 0.1695(4) 0.027(2) Uani 1 1 d .
H4 H -0.0156 -0.0824 0.2022 0.033 Uiso 1 1 calc R
C5 C -0.0455(7) -0.1090(6) 0.1209(4) 0.029(2) Uani 1 1 d .
H5 H -0.0885 -0.1591 0.1206 0.035 Uiso 1 1 calc R
C6 C -0.0260(8) -0.0831(7) 0.0740(4) 0.037(3) Uani 1 1 d .
H6 H -0.0555 -0.1147 0.0409 0.044 Uiso 1 1 calc R
C7 C 0.0376(9) -0.0097(8) 0.0745(4) 0.047(3) Uani 1 1 d .
H7 H 0.0532 0.0071 0.0420 0.057 Uiso 1 1 calc R
C8 C 0.0789(8) 0.0395(7) 0.1231(4) 0.039(3) Uani 1 1 d .
H8 H 0.1203 0.0908 0.1232 0.046 Uiso 1 1 calc R
C9 C 0.1907(7) 0.1576(6) 0.2195(3) 0.023(2) Uani 1 1 d .
C10 C 0.1925(7) 0.2509(6) 0.2314(3) 0.027(2) Uani 1 1 d .
H10 H 0.1415 0.2769 0.2439 0.032 Uiso 1 1 calc R
C11 C 0.2674(8) 0.3058(7) 0.2251(4) 0.032(3) Uani 1 1 d .
H11 H 0.2671 0.3695 0.2330 0.039 Uiso 1 1 calc R
C12 C 0.3422(8) 0.2702(7) 0.2076(4) 0.034(2) Uani 1 1 d .
H12 H 0.3943 0.3087 0.2043 0.041 Uiso 1 1 calc R
C13 C 0.3421(7) 0.1789(7) 0.1947(4) 0.029(2) Uani 1 1 d .
H13 H 0.3930 0.1545 0.1813 0.035 Uiso 1 1 calc R
C14 C 0.2679(7) 0.1225(6) 0.2011(3) 0.027(2) Uani 1 1 d .
H14 H 0.2691 0.0590 0.1929 0.033 Uiso 1 1 calc R
C15 C 0.3130(7) -0.0698(6) 0.2734(4) 0.025(2) Uani 1 1 d .
C16 C 0.2435(7) -0.1192(6) 0.2351(4) 0.027(2) Uani 1 1 d .
H16 H 0.1811 -0.1306 0.2408 0.032 Uiso 1 1 calc R
C17 C 0.2631(8) -0.1525(7) 0.1887(4) 0.033(2) Uani 1 1 d .
H17 H 0.2143 -0.1866 0.1629 0.040 Uiso 1 1 calc R
C18 C 0.3518(8) -0.1369(7) 0.1793(4) 0.032(2) Uani 1 1 d .
H18 H 0.3649 -0.1600 0.1472 0.039 Uiso 1 1 calc R
C19 C 0.4234(8) -0.0865(7) 0.2175(4) 0.037(3) Uani 1 1 d .
H19 H 0.4850 -0.0742 0.2112 0.044 Uiso 1 1 calc R
C20 C 0.4037(7) -0.0545(7) 0.2646(4) 0.030(2) Uani 1 1 d .
H20 H 0.4530 -0.0218 0.2910 0.036 Uiso 1 1 calc R
C21 C 0.3872(7) 0.0423(6) 0.3692(4) 0.023(2) Uani 1 1 d .
C22 C 0.3951(7) 0.1276(6) 0.3448(4) 0.025(2) Uani 1 1 d .
H22 H 0.3513 0.1414 0.3101 0.030 Uiso 1 1 calc R
C23 C 0.4641(8) 0.1911(7) 0.3699(4) 0.034(2) Uani 1 1 d .
H23 H 0.4662 0.2487 0.3528 0.041 Uiso 1 1 calc R
C24 C 0.5317(8) 0.1720(7) 0.4202(4) 0.036(3) Uani 1 1 d .
H24 H 0.5791 0.2164 0.4377 0.043 Uiso 1 1 calc R
C25 C 0.5282(7) 0.0887(7) 0.4437(4) 0.031(2) Uani 1 1 d .
H25 H 0.5747 0.0748 0.4775 0.038 Uiso 1 1 calc R
C26 C 0.4572(7) 0.0226(7) 0.4189(3) 0.027(2) Uani 1 1 d .
H26 H 0.4567 -0.0353 0.4359 0.033 Uiso 1 1 calc R
C27 C 0.3196(7) -0.1434(6) 0.3732(3) 0.023(2) Uani 1 1 d .
C28 C 0.4130(7) -0.1815(6) 0.3779(4) 0.029(2) Uani 1 1 d .
H28 H 0.4590 -0.1489 0.3642 0.035 Uiso 1 1 calc R
C29 C 0.4381(8) -0.2668(7) 0.4026(4) 0.032(2) Uani 1 1 d .
H29 H 0.5021 -0.2910 0.4070 0.039 Uiso 1 1 calc R
C30 C 0.3703(8) -0.3164(7) 0.4206(4) 0.035(3) Uani 1 1 d .
H30 H 0.3878 -0.3747 0.4372 0.041 Uiso 1 1 calc R
C31 C 0.2793(9) -0.2826(7) 0.4148(4) 0.038(3) Uani 1 1 d .
H31 H 0.2322 -0.3174 0.4264 0.046 Uiso 1 1 calc R
C32 C 0.2552(8) -0.1959(6) 0.3916(4) 0.030(2) Uani 1 1 d .
H32 H 0.1914 -0.1723 0.3883 0.036 Uiso 1 1 calc R
C34 C 0.2870(7) 0.1077(6) 0.4744(3) 0.025(2) Uani 1 1 d .
H34 H 0.3106 0.0936 0.4440 0.029 Uiso 1 1 calc R
C35 C 0.3500(8) 0.1514(8) 0.5198(4) 0.038(3) Uani 1 1 d .
H35 H 0.4151 0.1672 0.5202 0.046 Uiso 1 1 calc R
C36 C 0.3147(8) 0.1710(9) 0.5642(4) 0.047(3) Uani 1 1 d .
H36 H 0.3568 0.1995 0.5956 0.056 Uiso 1 1 calc R
C37 C 0.2199(10) 0.1498(9) 0.5631(4) 0.051(3) Uani 1 1 d .
H37 H 0.1954 0.1667 0.5927 0.061 Uiso 1 1 calc R
C38 C 0.1603(8) 0.1036(8) 0.5185(4) 0.038(3) Uani 1 1 d .
H38 H 0.0967 0.0844 0.5192 0.045 Uiso 1 1 calc R
C39 C 0.1920(7) 0.0847(6) 0.4725(4) 0.025(2) Uani 1 1 d .
C40 C 0.1148(8) -0.0940(7) 0.4552(4) 0.031(2) Uani 1 1 d .
C41 C 0.1852(8) -0.1135(7) 0.5037(4) 0.035(2) Uani 1 1 d .
H41 H 0.2358 -0.0702 0.5187 0.042 Uiso 1 1 calc R
C42 C 0.1824(9) -0.1967(8) 0.5311(5) 0.045(3) Uani 1 1 d .
H42 H 0.2314 -0.2090 0.5643 0.053 Uiso 1 1 calc R
C43 C 0.1119(10) -0.2591(8) 0.5112(6) 0.057(4) Uani 1 1 d .
H43 H 0.1092 -0.3145 0.5304 0.069 Uiso 1 1 calc R
C44 C 0.0411(10) -0.2404(8) 0.4604(6) 0.055(3) Uani 1 1 d .
H44 H -0.0080 -0.2848 0.4451 0.066 Uiso 1 1 calc R
C45 C 0.0423(9) -0.1599(7) 0.4333(5) 0.038(3) Uani 1 1 d .
H45 H -0.0058 -0.1486 0.3996 0.046 Uiso 1 1 calc R
C46 C -0.0087(7) 0.0553(7) 0.4101(4) 0.028(2) Uani 1 1 d .
H46A H -0.0560 0.0040 0.3991 0.034 Uiso 1 1 calc R
H46B H -0.0136 0.0798 0.4454 0.034 Uiso 1 1 calc R
C47 C -0.0335(7) 0.1306(6) 0.3669(3) 0.025(2) Uani 1 1 d .
H47A H -0.1015 0.1522 0.3622 0.030 Uiso 1 1 calc R
H47B H 0.0114 0.1834 0.3791 0.030 Uiso 1 1 calc R
C48 C -0.1095(7) 0.0302(6) 0.2893(4) 0.028(2) Uani 1 1 d .
H48A H -0.1075 0.0134 0.2521 0.034 Uiso 1 1 calc R
H48B H -0.0981 -0.0267 0.3114 0.034 Uiso 1 1 calc R
C49 C -0.2121(7) 0.0647(6) 0.2857(4) 0.027(2) Uani 1 1 d .
C50 C -0.2549(8) 0.0459(7) 0.3261(4) 0.031(2) Uani 1 1 d .
H50 H -0.2187 0.0125 0.3573 0.038 Uiso 1 1 calc R
C51 C -0.3508(7) 0.0745(7) 0.3231(4) 0.028(2) Uani 1 1 d .
H51 H -0.3794 0.0600 0.3516 0.034 Uiso 1 1 calc R
C52 C -0.4029(8) 0.1242(7) 0.2781(4) 0.033(2) Uani 1 1 d .
H52 H -0.4670 0.1462 0.2759 0.040 Uiso 1 1 calc R
C53 C -0.3607(7) 0.1414(7) 0.2365(4) 0.031(2) Uani 1 1 d .
H53 H -0.3971 0.1737 0.2050 0.037 Uiso 1 1 calc R
C54 C -0.2660(7) 0.1121(7) 0.2402(4) 0.029(2) Uani 1 1 d .
H54 H -0.2381 0.1247 0.2112 0.035 Uiso 1 1 calc R
Cl1S Cl -0.4411(3) -0.1055(3) 0.04090(17) 0.0826(12) Uani 1 1 d .
C1S C -0.3282(11) -0.1246(10) 0.0857(6) 0.066(4) Uani 1 1 d .
H1S1 H -0.2769 -0.1095 0.0677 0.079 Uiso 1 1 calc R
H1S2 H -0.3220 -0.1906 0.0954 0.079 Uiso 1 1 calc R
Cl2S Cl -0.3085(4) -0.0601(3) 0.14504(16) 0.0865(13) Uani 1 1 d .
C2S C 0.339(2) -0.5153(11) 0.5704(7) 0.164(13) Uani 1 1 d .
H2S1 H 0.3397 -0.5002 0.6083 0.197 Uiso 1 1 calc R
H2S2 H 0.4076 -0.5263 0.5698 0.197 Uiso 1 1 calc R
Cl3S Cl 0.2901(5) -0.4261(4) 0.5281(2) 0.1149(18) Uani 1 1 d .
Cl4S Cl 0.2658(4) -0.6174(3) 0.54784(17) 0.0980(15) Uani 1 1 d .

loop_
_atom_site_aniso_label
_atom_site_aniso_U_11
_atom_site_aniso_U_22
_atom_site_aniso_U_33
_atom_site_aniso_U_23
_atom_site_aniso_U_13
_atom_site_aniso_U_12
Ru1 0.0276(5) 0.0151(4) 0.0198(4) -0.0018(3) 0.0087(3) -0.0019(3)
Cl1 0.0359(14) 0.0158(11) 0.0287(12) -0.0038(9) 0.0100(10) -0.0053(10)
P1 0.0281(14) 0.0172(12) 0.0203(12) 0.0009(9) 0.0078(10) 0.0001(10)
N1 0.017(4) 0.017(4) 0.016(3) 0.000(3) 0.000(3) -0.004(3)
C1 0.030(6) 0.014(4) 0.031(5) -0.001(4) 0.006(4) 0.002(4)
Cl2 0.0298(13) 0.0153(10) 0.0266(11) -0.0031(9) 0.0078(10) -0.0042(9)
P2 0.0230(13) 0.0205(12) 0.0186(11) 0.0015(10) 0.0038(10) 0.0025(10)
C2 0.045(6) 0.016(5) 0.025(5) 0.005(4) 0.012(5) 0.004(4)
P3 0.0290(14) 0.0218(12) 0.0222(12) -0.0024(10) 0.0110(10) -0.0016(10)
C3 0.025(5) 0.022(5) 0.022(5) 0.000(4) 0.005(4) 0.001(4)
C4 0.029(6) 0.024(5) 0.030(5) -0.004(4) 0.009(4) 0.003(4)
C5 0.039(6) 0.022(5) 0.026(5) -0.010(4) 0.009(4) -0.008(4)
C6 0.047(7) 0.036(6) 0.028(5) -0.005(5) 0.012(5) -0.007(5)
C7 0.062(8) 0.046(7) 0.029(6) -0.006(5) 0.006(5) -0.026(6)
C8 0.053(7) 0.027(5) 0.031(5) 0.006(4) 0.006(5) -0.020(5)
C9 0.025(5) 0.028(5) 0.017(4) -0.002(4) 0.009(4) 0.008(4)
C10 0.034(6) 0.030(5) 0.019(5) -0.006(4) 0.012(4) -0.010(4)
C11 0.056(7) 0.023(5) 0.018(5) -0.004(4) 0.010(5) -0.010(5)
C12 0.044(7) 0.036(6) 0.022(5) 0.003(4) 0.009(5) -0.008(5)
C13 0.023(5) 0.042(6) 0.020(5) 0.010(4) 0.001(4) 0.004(5)
C14 0.038(6) 0.022(5) 0.019(5) 0.006(4) 0.002(4) 0.001(4)
C15 0.024(5) 0.025(5) 0.026(5) 0.006(4) 0.006(4) 0.003(4)
C16 0.028(6) 0.027(5) 0.025(5) 0.006(4) 0.005(4) 0.002(4)
C17 0.048(7) 0.026(5) 0.023(5) -0.013(4) 0.004(5) 0.005(5)
C18 0.038(6) 0.038(6) 0.025(5) 0.000(4) 0.015(5) 0.014(5)
C19 0.035(6) 0.037(6) 0.040(6) -0.001(5) 0.014(5) 0.008(5)
C20 0.031(6) 0.031(5) 0.028(5) 0.001(4) 0.008(4) 0.000(4)
C21 0.020(5) 0.023(5) 0.025(5) -0.003(4) 0.009(4) 0.002(4)
C22 0.030(6) 0.027(5) 0.019(4) -0.003(4) 0.008(4) 0.000(4)
C23 0.051(7) 0.023(5) 0.029(5) 0.005(4) 0.012(5) 0.001(5)
C24 0.047(7) 0.031(6) 0.034(6) -0.006(5) 0.018(5) 0.001(5)
C25 0.026(6) 0.035(6) 0.030(5) -0.007(5) 0.003(4) 0.002(4)
C26 0.036(6) 0.030(5) 0.019(4) 0.002(4) 0.012(4) 0.006(5)
C27 0.037(6) 0.016(4) 0.015(4) -0.007(4) 0.005(4) -0.008(4)
C28 0.033(6) 0.021(5) 0.032(5) -0.004(4) 0.006(5) -0.004(4)
C29 0.040(6) 0.027(5) 0.029(5) -0.001(4) 0.007(5) 0.005(5)
C30 0.038(7) 0.027(5) 0.034(6) 0.003(4) 0.003(5) 0.006(5)
C31 0.047(7) 0.032(6) 0.039(6) 0.004(5) 0.016(5) 0.005(5)
C32 0.037(6) 0.021(5) 0.028(5) 0.000(4) 0.004(5) 0.016(4)
C34 0.025(5) 0.032(5) 0.016(4) -0.006(4) 0.005(4) -0.004(4)
C35 0.034(6) 0.049(7) 0.031(5) -0.005(5) 0.009(5) 0.001(5)
C36 0.032(7) 0.073(9) 0.035(6) -0.016(6) 0.009(5) -0.022(6)
C37 0.069(9) 0.067(8) 0.026(6) -0.020(5) 0.028(6) -0.012(7)
C38 0.039(7) 0.050(7) 0.027(5) -0.004(5) 0.015(5) -0.016(5)
C39 0.038(6) 0.017(5) 0.025(5) -0.003(4) 0.015(4) 0.005(4)
C40 0.045(7) 0.026(5) 0.028(5) 0.002(4) 0.020(5) 0.002(5)
C41 0.044(7) 0.032(6) 0.033(5) 0.010(5) 0.017(5) 0.001(5)
C42 0.052(8) 0.037(6) 0.053(7) 0.029(6) 0.030(6) 0.018(6)
C43 0.060(9) 0.026(6) 0.099(11) 0.014(7) 0.042(8) 0.002(6)
C44 0.061(9) 0.041(7) 0.076(9) -0.012(7) 0.041(8) -0.014(6)
C45 0.051(7) 0.022(5) 0.047(6) -0.003(5) 0.022(6) -0.011(5)
C46 0.028(6) 0.037(6) 0.021(5) -0.003(4) 0.010(4) -0.005(4)
C47 0.031(6) 0.026(5) 0.020(4) -0.018(4) 0.011(4) -0.004(4)
C48 0.039(6) 0.022(5) 0.032(5) 0.000(4) 0.023(5) -0.001(4)
C49 0.033(6) 0.022(5) 0.023(5) -0.007(4) 0.006(4) -0.010(4)
C50 0.036(6) 0.039(6) 0.015(4) -0.002(4) 0.002(4) -0.004(5)
C51 0.021(5) 0.033(5) 0.031(5) 0.001(4) 0.008(4) 0.001(4)
C52 0.027(6) 0.035(6) 0.038(6) -0.001(5) 0.009(5) -0.001(5)
C53 0.019(5) 0.042(6) 0.034(5) 0.012(5) 0.011(4) 0.009(4)
C54 0.030(6) 0.031(5) 0.026(5) 0.001(4) 0.008(4) -0.002(4)
Cl1S 0.074(3) 0.074(3) 0.087(3) 0.015(2) 0.001(2) 0.001(2)
C1S 0.066(10) 0.060(9) 0.069(9) 0.016(7) 0.016(8) 0.009(7)
Cl2S 0.124(4) 0.068(2) 0.062(2) 0.0052(19) 0.017(2) 0.003(2)
C2S 0.39(4) 0.047(10) 0.067(11) -0.004(9) 0.080(18) 0.039(17)
Cl3S 0.169(5) 0.089(3) 0.097(3) 0.037(3) 0.054(3) 0.032(3)
Cl4S 0.149(5) 0.077(3) 0.075(3) 0.001(2) 0.043(3) 0.008(3)

loop_
_atom_type_symbol
_atom_type_description
_atom_type_scat_dispersion_real
_atom_type_scat_dispersion_imag
_atom_type_scat_source
C C 0.0033 0.0016 'International Tables Vol C Tables 4.2.6.8 and 6.1.1.4'
H H 0.0000 0.0000 'International Tables Vol C Tables 4.2.6.8 and 6.1.1.4'
N N 0.0061 0.0033 'International Tables Vol C Tables 4.2.6.8 and 6.1.1.4'
P P 0.1023 0.0942 'International Tables Vol C Tables 4.2.6.8 and 6.1.1.4'
Cl Cl 0.1484 0.1585 'International Tables Vol C Tables 4.2.6.8 and 6.1.1.4'
Ru Ru -1.2594 0.8363 'International Tables Vol C Tables 4.2.6.8 and 6.1.1.4'

loop_
_geom_angle_atom_site_label_1
_geom_angle_atom_site_label_2
_geom_angle_atom_site_label_3
_geom_angle
N1 Ru1 P2 177.40(18)
N1 Ru1 P3 81.93(18)
P2 Ru1 P3 100.20(9)
N1 Ru1 P1 80.48(18)
P2 Ru1 P1 97.24(8)
P3 Ru1 P1 161.47(9)
N1 Ru1 Cl2 83.56(18)
P2 Ru1 Cl2 95.06(8)
P3 Ru1 Cl2 86.20(8)
P1 Ru1 Cl2 86.06(8)
N1 Ru1 Cl1 91.30(18)
P2 Ru1 Cl1 90.16(9)
P3 Ru1 Cl1 90.92(8)
P1 Ru1 Cl1 95.27(8)
Cl2 Ru1 Cl1 174.41(9)
C9 P1 C2 104.9(4)
C9 P1 C3 102.8(4)
C2 P1 C3 96.1(4)
C9 P1 Ru1 117.5(3)
C2 P1 Ru1 103.1(3)
C3 P1 Ru1 128.2(3)
C47 N1 C1 107.0(7)
C47 N1 C48 108.4(7)
C1 N1 C48 108.1(6)
C47 N1 Ru1 109.5(5)
C1 N1 Ru1 110.4(5)
C48 N1 Ru1 113.2(5)
N1 C1 C2 110.0(7)
C21 P2 C27 102.6(4)
C21 P2 C15 102.4(4)
C27 P2 C15 95.4(4)
C21 P2 Ru1 115.2(3)
C27 P2 Ru1 121.0(3)
C15 P2 Ru1 117.0(3)
C1 C2 P1 113.1(6)
C39 P3 C40 99.9(4)
C39 P3 C46 103.1(4)
C40 P3 C46 99.8(5)
C39 P3 Ru1 120.9(3)
C40 P3 Ru1 127.3(3)
C46 P3 Ru1 101.6(3)
C4 C3 C8 119.1(8)
C4 C3 P1 119.3(7)
C8 C3 P1 121.3(7)
C3 C4 C5 121.2(9)
C6 C5 C4 120.3(9)
C5 C6 C7 119.8(9)
C6 C7 C8 120.3(10)
C3 C8 C7 119.2(9)
C10 C9 C14 117.4(9)
C10 C9 P1 121.9(7)
C14 C9 P1 120.4(7)
C11 C10 C9 120.7(9)
C12 C11 C10 121.0(9)
C11 C12 C13 119.9(10)
C12 C13 C14 119.9(10)
C13 C14 C9 121.1(9)
C16 C15 C20 118.7(9)
C16 C15 P2 118.2(7)
C20 C15 P2 122.9(7)
C15 C16 C17 121.0(10)
C18 C17 C16 120.8(9)
C17 C18 C19 119.2(9)
C20 C19 C18 119.7(10)
C15 C20 C19 120.5(10)
C26 C21 C22 117.1(8)
C26 C21 P2 124.0(7)
C22 C21 P2 118.8(7)
C23 C22 C21 121.7(9)
C22 C23 C24 120.7(9)
C25 C24 C23 118.8(10)
C24 C25 C26 121.5(9)
C21 C26 C25 120.1(9)
C32 C27 C28 116.8(8)
C32 C27 P2 122.5(7)
C28 C27 P2 120.3(7)
C29 C28 C27 120.3(9)
C30 C29 C28 120.2(10)
C31 C30 C29 120.4(10)
C30 C31 C32 119.2(11)
C27 C32 C31 123.0(10)
C39 C34 C35 122.0(9)
C36 C35 C34 118.4(10)
C37 C36 C35 120.8(10)
C36 C37 C38 119.6(10)
C37 C38 C39 121.2(10)
C34 C39 C38 117.8(9)
C34 C39 P3 121.0(7)
C38 C39 P3 120.3(8)
C41 C40 C45 118.7(9)
C41 C40 P3 121.7(8)
C45 C40 P3 119.5(8)
C40 C41 C42 120.5(11)
C43 C42 C41 121.2(12)
C42 C43 C44 118.3(11)
C45 C44 C43 121.4(12)
C44 C45 C40 119.9(11)
C47 C46 P3 109.2(6)
N1 C47 C46 110.8(7)
C49 C48 N1 116.9(7)
C50 C49 C54 118.5(9)
C50 C49 C48 120.8(9)
C54 C49 C48 120.6(9)
C49 C50 C51 122.0(9)
C52 C51 C50 118.9(9)
C53 C52 C51 119.2(10)
C52 C53 C54 121.0(9)
C49 C54 C53 120.3(9)
Cl1S C1S Cl2S 112.7(8)
Cl3S C2S Cl4S 109.2(14)

loop_
_geom_bond_atom_site_label_1
_geom_bond_atom_site_label_2
_geom_bond_distance
Ru1 N1 2.317(7)
Ru1 P2 2.319(2)
Ru1 P3 2.382(2)
Ru1 P1 2.394(2)
Ru1 Cl2 2.413(2)
Ru1 Cl1 2.414(2)
P1 C9 1.827(10)
P1 C2 1.837(10)
P1 C3 1.849(9)
N1 C47 1.490(10)
N1 C1 1.498(11)
N1 C48 1.535(11)
C1 C2 1.545(13)
P2 C21 1.842(9)
P2 C27 1.850(9)
P2 C15 1.858(10)
P3 C39 1.826(9)
P3 C40 1.847(10)
P3 C46 1.848(10)
C3 C4 1.382(13)
C3 C8 1.392(13)
C4 C5 1.393(12)
C5 C6 1.357(13)
C6 C7 1.395(15)
C7 C8 1.409(14)
C9 C10 1.391(13)
C9 C14 1.405(13)
C10 C11 1.375(14)
C11 C12 1.365(15)
C12 C13 1.370(14)
C13 C14 1.381(14)
C15 C16 1.380(13)
C15 C20 1.386(13)
C16 C17 1.380(13)
C17 C18 1.365(14)
C18 C19 1.401(14)
C19 C20 1.390(14)
C21 C26 1.402(12)
C21 C22 1.409(13)
C22 C23 1.367(14)
C23 C24 1.398(14)
C24 C25 1.359(14)
C25 C26 1.407(14)
C27 C32 1.371(14)
C27 C28 1.411(14)
C28 C29 1.393(13)
C29 C30 1.381(15)
C30 C31 1.351(15)
C31 C32 1.395(13)
C34 C39 1.376(13)
C34 C35 1.399(13)
C35 C36 1.392(15)
C36 C37 1.372(16)
C37 C38 1.386(14)
C38 C39 1.398(13)
C40 C41 1.384(14)
C40 C45 1.403(14)
C41 C42 1.405(14)
C42 C43 1.342(17)
C43 C44 1.424(18)
C44 C45 1.364(16)
C46 C47 1.525(13)
C48 C49 1.519(14)
C49 C50 1.364(13)
C49 C54 1.384(13)
C50 C51 1.405(14)
C51 C52 1.382(13)
C52 C53 1.381(14)
C53 C54 1.388(13)
Cl1S C1S 1.709(14)
C1S Cl2S 1.737(15)
C2S Cl3S 1.706(18)
C2S Cl4S 1.81(2)

loop_
_geom_torsion_atom_site_label_1
_geom_torsion_atom_site_label_2
_geom_torsion_atom_site_label_3
_geom_torsion_atom_site_label_4
_geom_torsion
N1 Ru1 P1 C9 122.6(4)
P2 Ru1 P1 C9 -56.1(3)
P3 Ru1 P1 C9 104.0(4)
Cl2 Ru1 P1 C9 38.5(3)
Cl1 Ru1 P1 C9 -147.0(3)
N1 Ru1 P1 C2 7.9(4)
P2 Ru1 P1 C2 -170.9(3)
P3 Ru1 P1 C2 -10.7(5)
Cl2 Ru1 P1 C2 -76.2(3)
Cl1 Ru1 P1 C2 98.3(3)
N1 Ru1 P1 C3 -101.0(4)
P2 Ru1 P1 C3 80.3(4)
P3 Ru1 P1 C3 -119.6(5)
Cl2 Ru1 P1 C3 174.9(4)
Cl1 Ru1 P1 C3 -10.5(4)
P2 Ru1 N1 C47 -122(4)
P3 Ru1 N1 C47 23.1(5)
P1 Ru1 N1 C47 -151.1(5)
Cl2 Ru1 N1 C47 -64.0(5)
Cl1 Ru1 N1 C47 113.8(5)
P2 Ru1 N1 C1 -4(4)
P3 Ru1 N1 C1 140.6(5)
P1 Ru1 N1 C1 -33.5(5)
Cl2 Ru1 N1 C1 53.6(5)
Cl1 Ru1 N1 C1 -128.6(5)
P2 Ru1 N1 C48 117(4)
P3 Ru1 N1 C48 -98.0(5)
P1 Ru1 N1 C48 87.8(5)
Cl2 Ru1 N1 C48 174.9(5)
Cl1 Ru1 N1 C48 -7.3(5)
C47 N1 C1 C2 172.4(8)
C48 N1 C1 C2 -71.0(9)
Ru1 N1 C1 C2 53.3(8)
N1 Ru1 P2 C21 67(4)
P3 Ru1 P2 C21 -77.5(3)
P1 Ru1 P2 C21 96.2(3)
Cl2 Ru1 P2 C21 9.5(3)
Cl1 Ru1 P2 C21 -168.5(3)
N1 Ru1 P2 C27 -168(4)
P3 Ru1 P2 C27 46.8(3)
P1 Ru1 P2 C27 -139.5(3)
Cl2 Ru1 P2 C27 133.8(3)
Cl1 Ru1 P2 C27 -44.2(3)
N1 Ru1 P2 C15 -53(4)
P3 Ru1 P2 C15 162.2(3)
P1 Ru1 P2 C15 -24.1(4)
Cl2 Ru1 P2 C15 -110.8(3)
Cl1 Ru1 P2 C15 71.2(3)
N1 C1 C2 P1 -46.1(9)
C9 P1 C2 C1 -106.7(7)
C3 P1 C2 C1 148.3(7)
Ru1 P1 C2 C1 16.8(7)
N1 Ru1 P3 C39 -107.8(4)
P2 Ru1 P3 C39 70.7(4)
P1 Ru1 P3 C39 -89.2(5)
Cl2 Ru1 P3 C39 -23.7(4)
Cl1 Ru1 P3 C39 161.0(4)
N1 Ru1 P3 C40 117.4(5)
P2 Ru1 P3 C40 -64.1(4)
P1 Ru1 P3 C40 135.9(5)
Cl2 Ru1 P3 C40 -158.6(4)
Cl1 Ru1 P3 C40 26.2(4)
N1 Ru1 P3 C46 5.3(4)
P2 Ru1 P3 C46 -176.2(3)
P1 Ru1 P3 C46 23.9(4)
Cl2 Ru1 P3 C46 89.4(3)
Cl1 Ru1 P3 C46 -85.8(3)
C9 P1 C3 C4 171.9(8)
C2 P1 C3 C4 -81.2(8)
Ru1 P1 C3 C4 30.8(9)
C9 P1 C3 C8 -14.5(9)
C2 P1 C3 C8 92.3(9)
Ru1 P1 C3 C8 -155.6(7)
C8 C3 C4 C5 -1.6(15)
P1 C3 C4 C5 172.2(7)
C3 C4 C5 C6 1.7(15)
C4 C5 C6 C7 0.3(17)
C5 C6 C7 C8 -2.2(19)
C4 C3 C8 C7 -0.4(16)
P1 C3 C8 C7 -174.0(9)
C6 C7 C8 C3 2.3(18)
C2 P1 C9 C10 34.5(8)
C3 P1 C9 C10 134.5(8)
Ru1 P1 C9 C10 -79.2(8)
C2 P1 C9 C14 -152.5(7)
C3 P1 C9 C14 -52.5(8)
Ru1 P1 C9 C14 93.7(7)
C14 C9 C10 C11 0.0(13)
P1 C9 C10 C11 173.2(7)
C9 C10 C11 C12 -0.6(14)
C10 C11 C12 C13 1.6(14)
C11 C12 C13 C14 -2.1(14)
C12 C13 C14 C9 1.5(13)
C10 C9 C14 C13 -0.5(13)
P1 C9 C14 C13 -173.8(7)
C21 P2 C15 C16 -172.2(7)
C27 P2 C15 C16 83.6(8)
Ru1 P2 C15 C16 -45.3(8)
C21 P2 C15 C20 12.0(9)
C27 P2 C15 C20 -92.1(8)
Ru1 P2 C15 C20 138.9(7)
C20 C15 C16 C17 -0.5(14)
P2 C15 C16 C17 -176.4(7)
C15 C16 C17 C18 -0.3(15)
C16 C17 C18 C19 0.0(15)
C17 C18 C19 C20 1.1(15)
C16 C15 C20 C19 1.6(14)
P2 C15 C20 C19 177.3(7)
C18 C19 C20 C15 -1.8(15)
C27 P2 C21 C26 -15.8(9)
C15 P2 C21 C26 -114.3(8)
Ru1 P2 C21 C26 117.7(7)
C27 P2 C21 C22 167.7(7)
C15 P2 C21 C22 69.2(8)
Ru1 P2 C21 C22 -58.8(8)
C26 C21 C22 C23 -3.8(14)
P2 C21 C22 C23 172.9(8)
C21 C22 C23 C24 2.0(16)
C22 C23 C24 C25 0.7(16)
C23 C24 C25 C26 -1.2(16)
C22 C21 C26 C25 3.2(13)
P2 C21 C26 C25 -173.3(7)
C24 C25 C26 C21 -0.7(15)
C21 P2 C27 C32 135.7(7)
C15 P2 C27 C32 -120.4(8)
Ru1 P2 C27 C32 5.6(8)
C21 P2 C27 C28 -51.4(8)
C15 P2 C27 C28 52.5(8)
Ru1 P2 C27 C28 178.6(6)
C32 C27 C28 C29 -2.9(13)
P2 C27 C28 C29 -176.2(7)
C27 C28 C29 C30 2.7(14)
C28 C29 C30 C31 -0.4(15)
C29 C30 C31 C32 -1.5(15)
C28 C27 C32 C31 1.0(13)
P2 C27 C32 C31 174.1(8)
C30 C31 C32 C27 1.2(15)
C39 C34 C35 C36 0.5(16)
C34 C35 C36 C37 -1.3(18)
C35 C36 C37 C38 4(2)
C36 C37 C38 C39 -5.3(19)
C35 C34 C39 C38 -2.1(15)
C35 C34 C39 P3 -171.2(8)
C37 C38 C39 C34 4.5(16)
C37 C38 C39 P3 173.7(9)
C40 P3 C39 C34 108.2(8)
C46 P3 C39 C34 -149.2(8)
Ru1 P3 C39 C34 -36.9(9)
C40 P3 C39 C38 -60.7(9)
C46 P3 C39 C38 41.9(9)
Ru1 P3 C39 C38 154.2(7)
C39 P3 C40 C41 -21.5(9)
C46 P3 C40 C41 -126.8(9)
Ru1 P3 C40 C41 120.4(8)
C39 P3 C40 C45 161.3(8)
C46 P3 C40 C45 56.0(9)
Ru1 P3 C40 C45 -56.8(10)
C45 C40 C41 C42 -1.6(15)
P3 C40 C41 C42 -178.8(8)
C40 C41 C42 C43 -0.1(17)
C41 C42 C43 C44 2.0(18)
C42 C43 C44 C45 -2.1(19)
C43 C44 C45 C40 0.4(18)
C41 C40 C45 C44 1.5(16)
P3 C40 C45 C44 178.7(9)
C39 P3 C46 C47 92.5(6)
C40 P3 C46 C47 -164.8(6)
Ru1 P3 C46 C47 -33.3(6)
C1 N1 C47 C46 -171.8(7)
C48 N1 C47 C46 71.9(9)
Ru1 N1 C47 C46 -52.1(8)
P3 C46 C47 N1 57.9(9)
C47 N1 C48 C49 51.1(10)
C1 N1 C48 C49 -64.5(9)
Ru1 N1 C48 C49 172.9(6)
N1 C48 C49 C50 -94.3(10)
N1 C48 C49 C54 88.8(10)
C54 C49 C50 C51 -1.1(14)
C48 C49 C50 C51 -178.0(8)
C49 C50 C51 C52 -0.8(15)
C50 C51 C52 C53 2.3(15)
C51 C52 C53 C54 -2.1(16)
C50 C49 C54 C53 1.4(14)
C48 C49 C54 C53 178.3(9)
C52 C53 C54 C49 0.2(15)
